data_4107068
loop_
_publ_author_name
'Subash Chandra Sahoo'
'Tanay Kundu'
'Rahul Banerjee'

_publ_contact_author_address
;Dr. Rahul Banerjee
Physical Chemistry Division
National Chemical Laboratory pune
Maharashtra-411008
;
_publ_contact_author_email r.banerjee@ncl.res.in
_publ_contact_author_fax 0912025902636
_publ_contact_author_name 'Dr. Rahul Banerjee'
_publ_contact_author_phone 0912025902535
_publ_section_title
;
 Helical Water Chain Mediated Proton Conductivity in Homochiral
 Metal-Organic Frameworks with Unprecedented Zeolitic unh-Topology
;
_journal_name_full 'Journal of the American Chemical Society'
_journal_page_first 17950
_journal_page_last 17958
_journal_paper_doi 10.1021/ja2078637
_journal_volume 133
_journal_year 2011
_chemical_absolute_configuration syn
_chemical_compound_source synthesized
_chemical_formula_moiety 'C11 H15 Br N2 O2 Zn, 2(O)'
_chemical_formula_sum 'C11 H15 Br N2 O4 Zn'
_chemical_formula_weight 384.54
_space_group_IT_number 170
_symmetry_cell_setting hexagonal
_symmetry_Int_Tables_number 170
_symmetry_space_group_name_Hall 'P 65'
_symmetry_space_group_name_H-M 'P 65'
_atom_sites_solution_hydrogens geom
_atom_sites_solution_primary direct
_atom_sites_solution_secondary difmap
_audit_creation_method SHELXL-97
_cell_angle_alpha 90.00
_cell_angle_beta 90.00
_cell_angle_gamma 120.00
_cell_formula_units_Z 6
_cell_length_a 17.7786(7)
_cell_length_b 17.7786(7)
_cell_length_c 10.4868(18)
_cell_measurement_reflns_used 7967
_cell_measurement_temperature 195(2)
_cell_measurement_theta_max 22.66
_cell_measurement_theta_min 2.29
_cell_volume 2870.6(5)
_computing_cell_refinement 'Bruker SMART'
_computing_data_collection 'Bruker SMART'
_computing_data_reduction 'Bruker SAINT'
_computing_molecular_graphics 'Bruker SHELXTL'
_computing_publication_material 'Bruker SHELXTL'
_computing_structure_refinement 'SHELXL-97 (Sheldrick, 1997)'
_computing_structure_solution 'SHELXS-97 (Sheldrick, 1990)'
_diffrn_ambient_temperature 195(2)
_diffrn_measured_fraction_theta_full 0.99
_diffrn_measured_fraction_theta_max 0.99
_diffrn_measurement_device_type 'CCD area detector'
_diffrn_measurement_method 'phi and omega scans'
_diffrn_radiation_monochromator graphite
_diffrn_radiation_type MoK\a
_diffrn_radiation_wavelength 0.71073
_diffrn_reflns_av_R_equivalents 0.0601
_diffrn_reflns_av_sigmaI/netI 0.0723
_diffrn_reflns_limit_h_max 23
_diffrn_reflns_limit_h_min -23
_diffrn_reflns_limit_k_max 23
_diffrn_reflns_limit_k_min -22
_diffrn_reflns_limit_l_max 13
_diffrn_reflns_limit_l_min -13
_diffrn_reflns_number 25591
_diffrn_reflns_theta_full 27.82
_diffrn_reflns_theta_max 27.82
_diffrn_reflns_theta_min 1.32
_diffrn_source 'fine-focus sealed tube'
_exptl_absorpt_coefficient_mu 3.379
_exptl_absorpt_correction_T_max 0.713
_exptl_absorpt_correction_T_min 0.449
_exptl_absorpt_correction_type multi-scan
_exptl_absorpt_process_details multi-scan
_exptl_crystal_colour colorless
_exptl_crystal_density_diffrn 1.335
_exptl_crystal_description rod
_exptl_crystal_F_000 1152
_exptl_crystal_size_max 0.3
_exptl_crystal_size_mid 0.2
_exptl_crystal_size_min 0.1
_refine_diff_density_max 1.645
_refine_diff_density_min -1.067
_refine_diff_density_rms 0.288
_refine_ls_abs_structure_details 'Flack H D (1983), Acta Cryst. A39, 876-881'
_refine_ls_abs_structure_Flack 0.01(2)
_refine_ls_extinction_method none
_refine_ls_goodness_of_fit_ref 1.046
_refine_ls_hydrogen_treatment constr
_refine_ls_matrix_type full
_refine_ls_number_parameters 170
_refine_ls_number_reflns 4492
_refine_ls_number_restraints 1
_refine_ls_restrained_S_all 1.045
_refine_ls_R_factor_all 0.0750
_refine_ls_R_factor_gt 0.0583
_refine_ls_shift/su_max 0.001
_refine_ls_shift/su_mean 0.000
_refine_ls_structure_factor_coef Fsqd
_refine_ls_weighting_details 'calc w=1/[\s^2^(Fo^2^)+(0.1200P)^2^+0.0900P] where P=(Fo^2^+2Fc^2^)/3'
_refine_ls_weighting_scheme calc
_refine_ls_wR_factor_gt 0.1731
_refine_ls_wR_factor_ref 0.1859
_reflns_number_gt 3555
_reflns_number_total 4492
_reflns_threshold_expression >2sigma(I)
_cod_data_source_file ja2078637_si_002_4.cif
_cod_data_source_block 4
_cod_database_code 4107068

loop_
_symmetry_equiv_pos_as_xyz
'x, y, z'
'x-y, x, z+5/6'
'-y, x-y, z+2/3'
'-x, -y, z+1/2'
'-x+y, -x, z+1/3'
'y, -x+y, z+1/6'

loop_
_atom_site_label
_atom_site_type_symbol
_atom_site_fract_x
_atom_site_fract_y
_atom_site_fract_z
_atom_site_U_iso_or_equiv
_atom_site_adp_type
_atom_site_occupancy
_atom_site_symmetry_multiplicity
_atom_site_calc_flag
_atom_site_refinement_flags
Br1 Br 1.13126(7) 0.45179(9) 0.08769(13) 0.0696(4) Uani 1 1 d .
Zn1 Zn 1.07043(4) 0.54262(5) 0.07724(6) 0.02100(19) Uani 1 1 d .
O1 O 1.0263(3) 0.5151(3) -0.1180(4) 0.0242(9) Uani 1 1 d .
N2 N 1.1547(3) 0.6725(4) 0.0371(5) 0.0260(12) Uani 1 1 d .
N1 N 0.9406(3) 0.5066(4) 0.0969(4) 0.0204(10) Uani 1 1 d .
H2A H 0.9204 0.4741 0.1690 0.024 Uiso 1 1 calc R
C11 C 1.2185(5) 0.7221(5) 0.1195(7) 0.0396(19) Uani 1 1 d .
H1 H 1.2211 0.6980 0.1970 0.048 Uiso 1 1 calc R
C7 C 1.1493(5) 0.7088(5) -0.0687(7) 0.0318(15) Uani 1 1 d .
H2 H 1.1034 0.6764 -0.1240 0.038 Uiso 1 1 calc R
C8 C 1.2099(4) 0.7946(5) -0.1018(7) 0.0332(15) Uani 1 1 d .
H1A H 1.2054 0.8180 -0.1789 0.040 Uiso 1 1 calc R
C9 C 1.2759(5) 0.8433(5) -0.0183(7) 0.0314(15) Uani 1 1 d .
C10 C 1.2789(5) 0.8049(5) 0.0945(7) 0.045(2) Uani 1 1 d .
H5 H 1.3227 0.8364 0.1534 0.054 Uiso 1 1 calc R
C6 C 0.9337(4) 0.5868(5) 0.1151(7) 0.0319(16) Uani 1 1 d .
H6A H 0.9520 0.6208 0.0373 0.038 Uiso 1 1 calc R
H6B H 0.9731 0.6217 0.1825 0.038 Uiso 1 1 calc R
C5 C 0.9473(4) 0.4691(4) -0.1288(6) 0.0218(13) Uani 1 1 d .
C4 C 0.8870(4) 0.4519(4) -0.0124(6) 0.0246(14) Uani 1 1 d .
H8 H 0.8467 0.4723 -0.0354 0.030 Uiso 1 1 calc R
C3 C 0.8317(5) 0.3544(5) 0.0177(7) 0.0340(16) Uani 1 1 d .
H9 H 0.8037 0.3254 -0.0623 0.041 Uiso 1 1 calc R
C2 C 0.8889(6) 0.3176(6) 0.0587(9) 0.049(2) Uani 1 1 d .
H10A H 0.9196 0.3463 0.1351 0.074 Uiso 1 1 calc R
H10B H 0.9299 0.3269 -0.0077 0.074 Uiso 1 1 calc R
H10C H 0.8534 0.2565 0.0746 0.074 Uiso 1 1 calc R
C1 C 0.7592(6) 0.3346(7) 0.1121(8) 0.055(3) Uani 1 1 d .
H21A H 0.7260 0.2731 0.1265 0.082 Uiso 1 1 calc R
H21B H 0.7220 0.3545 0.0782 0.082 Uiso 1 1 calc R
H21C H 0.7838 0.3637 0.1912 0.082 Uiso 1 1 calc R
O3 O 0.0523(5) 0.3127(5) 0.3061(8) 0.069(2) Uani 1 1 d .
O2 O 0.9079(3) 0.4299(4) -0.2280(4) 0.0450(16) Uani 1 1 d .
O4 O 0.136(3) 0.206(3) 0.340(3) 0.302(14) Uiso 1 1 d .

loop_
_atom_site_aniso_label
_atom_site_aniso_U_11
_atom_site_aniso_U_22
_atom_site_aniso_U_33
_atom_site_aniso_U_23
_atom_site_aniso_U_13
_atom_site_aniso_U_12
Br1 0.0630(6) 0.0922(8) 0.0697(7) -0.0017(7) -0.0036(6) 0.0508(6)
Zn1 0.0119(3) 0.0302(4) 0.0138(3) -0.0003(3) 0.0003(3) 0.0053(3)
O1 0.018(2) 0.031(2) 0.015(2) 0.0013(17) 0.0023(16) 0.0055(19)
N2 0.016(2) 0.027(3) 0.021(3) 0.001(2) 0.0021(19) 0.001(2)
N1 0.020(2) 0.030(3) 0.007(2) -0.0002(19) 0.0026(19) 0.009(2)
C11 0.039(4) 0.037(4) 0.015(3) 0.006(3) -0.007(3) -0.002(3)
C7 0.027(3) 0.033(3) 0.025(3) -0.003(3) -0.006(3) 0.008(3)
C8 0.025(3) 0.039(4) 0.022(3) 0.006(3) 0.001(3) 0.006(3)
C9 0.025(3) 0.032(4) 0.024(3) -0.001(3) 0.002(3) 0.004(3)
C10 0.033(4) 0.044(4) 0.021(4) 0.005(3) -0.001(3) -0.010(3)
C6 0.019(3) 0.042(4) 0.036(4) -0.012(3) -0.005(3) 0.015(3)
C5 0.019(3) 0.022(3) 0.011(3) 0.002(2) 0.002(2) 0.001(2)
C4 0.012(3) 0.036(4) 0.013(3) -0.006(2) -0.003(2) 0.002(3)
C3 0.026(3) 0.035(4) 0.019(3) -0.001(3) 0.001(3) -0.001(3)
C2 0.044(4) 0.041(4) 0.047(5) 0.008(4) 0.005(4) 0.010(4)
C1 0.028(4) 0.066(6) 0.035(4) 0.010(4) 0.013(3) -0.003(4)
O3 0.060(5) 0.070(5) 0.074(5) -0.014(4) -0.018(4) 0.031(4)
O2 0.023(2) 0.065(4) 0.009(2) -0.003(2) -0.0014(17) -0.007(2)

loop_
_atom_type_symbol
_atom_type_description
_atom_type_scat_dispersion_real
_atom_type_scat_dispersion_imag
_atom_type_scat_source
C C 0.0033 0.0016 'International Tables Vol C Tables 4.2.6.8 and 6.1.1.4'
Br Br -0.2901 2.4595 'International Tables Vol C Tables 4.2.6.8 and 6.1.1.4'
N N 0.0061 0.0033 'International Tables Vol C Tables 4.2.6.8 and 6.1.1.4'
O O 0.0106 0.0060 'International Tables Vol C Tables 4.2.6.8 and 6.1.1.4'
Zn Zn 0.2839 1.4301 'International Tables Vol C Tables 4.2.6.8 and 6.1.1.4'
H H 0.0000 0.0000 'International Tables Vol C Tables 4.2.6.8 and 6.1.1.4'

loop_
_geom_angle_atom_site_label_1
_geom_angle_atom_site_label_2
_geom_angle_atom_site_label_3
_geom_angle
_geom_angle_site_symmetry_1
_geom_angle_site_symmetry_3
N2 Zn1 N1 115.9(2) . .
N2 Zn1 O2 89.6(2) . 4_765
N1 Zn1 O2 91.3(2) . 4_765
N2 Zn1 O1 92.2(2) . .
N1 Zn1 O1 78.55(17) . .
O2 Zn1 O1 169.4(2) 4_765 .
N2 Zn1 Br1 116.73(16) . .
N1 Zn1 Br1 127.29(16) . .
O2 Zn1 Br1 91.2(2) 4_765 .
O1 Zn1 Br1 97.39(14) . .
C5 O1 Zn1 113.9(4) . .
C7 N2 C11 117.7(6) . .
C7 N2 Zn1 122.1(5) . .
C11 N2 Zn1 120.2(5) . .
C4 N1 C6 112.7(5) . .
C4 N1 Zn1 111.9(4) . .
C6 N1 Zn1 109.0(4) . .
C4 N1 H2A 107.7 . .
C6 N1 H2A 107.7 . .
Zn1 N1 H2A 107.7 . .
N2 C11 C10 122.8(7) . .
N2 C11 H1 118.6 . .
C10 C11 H1 118.6 . .
N2 C7 C8 122.7(6) . .
N2 C7 H2 118.6 . .
C8 C7 H2 118.6 . .
C9 C8 C7 118.6(7) . .
C9 C8 H1A 120.7 . .
C7 C8 H1A 120.7 . .
C8 C9 C10 117.9(7) . .
C8 C9 C6 121.5(7) . 2_654
C10 C9 C6 120.4(7) . 2_654
C11 C10 C9 120.1(7) . .
C11 C10 H5 119.9 . .
C9 C10 H5 119.9 . .
N1 C6 C9 113.4(6) . 6_565
N1 C6 H6A 108.9 . .
C9 C6 H6A 108.9 6_565 .
N1 C6 H6B 108.9 . .
C9 C6 H6B 108.9 6_565 .
H6A C6 H6B 107.7 . .
O1 C5 O2 125.7(6) . .
O1 C5 C4 120.4(5) . .
O2 C5 C4 113.9(5) . .
N1 C4 C3 114.6(5) . .
N1 C4 C5 108.8(4) . .
C3 C4 C5 111.9(6) . .
N1 C4 H8 107.1 . .
C3 C4 H8 107.1 . .
C5 C4 H8 107.1 . .
C1 C3 C2 112.8(7) . .
C1 C3 C4 112.7(7) . .
C2 C3 C4 110.7(6) . .
C1 C3 H9 106.7 . .
C2 C3 H9 106.7 . .
C4 C3 H9 106.7 . .
C3 C2 H10A 109.5 . .
C3 C2 H10B 109.5 . .
H10A C2 H10B 109.5 . .
C3 C2 H10C 109.5 . .
H10A C2 H10C 109.5 . .
H10B C2 H10C 109.5 . .
C3 C1 H21A 109.5 . .
C3 C1 H21B 109.5 . .
H21A C1 H21B 109.5 . .
C3 C1 H21C 109.5 . .
H21A C1 H21C 109.5 . .
H21B C1 H21C 109.5 . .
C5 O2 Zn1 134.0(5) . 4_764

loop_
_geom_bond_atom_site_label_1
_geom_bond_atom_site_label_2
_geom_bond_distance
_geom_bond_site_symmetry_2
Br1 Zn1 2.3528(14) .
Zn1 N2 2.072(6) .
Zn1 N1 2.075(5) .
Zn1 O2 2.090(5) 4_765
Zn1 O1 2.159(4) .
O1 C5 1.227(7) .
N2 C7 1.311(9) .
N2 C11 1.346(9) .
N1 C4 1.496(7) .
N1 C6 1.503(9) .
N1 H2A 0.9100 .
C11 C10 1.345(11) .
C11 H1 0.9300 .
C7 C8 1.402(10) .
C7 H2 0.9300 .
C8 C9 1.369(10) .
C8 H1A 0.9300 .
C9 C10 1.380(11) .
C9 C6 1.506(9) 2_654
C10 H5 0.9300 .
C6 C9 1.506(9) 6_565
C6 H6A 0.9700 .
C6 H6B 0.9700 .
C5 O2 1.253(8) .
C5 C4 1.552(8) .
C4 C3 1.538(10) .
C4 H8 0.9800 .
C3 C1 1.520(11) .
C3 C2 1.522(13) .
C3 H9 0.9800 .
C2 H10A 0.9600 .
C2 H10B 0.9600 .
C2 H10C 0.9600 .
C1 H21A 0.9600 .
C1 H21B 0.9600 .
C1 H21C 0.9600 .
O2 Zn1 2.090(5) 4_764

loop_
_geom_torsion_atom_site_label_1
_geom_torsion_atom_site_label_2
_geom_torsion_atom_site_label_3
_geom_torsion_atom_site_label_4
_geom_torsion
_geom_torsion_site_symmetry_1
_geom_torsion_site_symmetry_4
N2 Zn1 O1 C5 -136.1(5) . .
N1 Zn1 O1 C5 -20.0(5) . .
O2 Zn1 O1 C5 -36.7(14) 4_765 .
Br1 Zn1 O1 C5 106.6(5) . .
N1 Zn1 N2 C7 -63.5(6) . .
O2 Zn1 N2 C7 -154.7(6) 4_765 .
O1 Zn1 N2 C7 14.9(6) . .
Br1 Zn1 N2 C7 114.3(6) . .
N1 Zn1 N2 C11 117.8(6) . .
O2 Zn1 N2 C11 26.6(7) 4_765 .
O1 Zn1 N2 C11 -163.9(6) . .
Br1 Zn1 N2 C11 -64.5(7) . .
N2 Zn1 N1 C4 109.3(4) . .
O2 Zn1 N1 C4 -160.6(4) 4_765 .
O1 Zn1 N1 C4 22.5(4) . .
Br1 Zn1 N1 C4 -68.1(5) . .
N2 Zn1 N1 C6 -16.1(5) . .
O2 Zn1 N1 C6 74.0(4) 4_765 .
O1 Zn1 N1 C6 -102.9(4) . .
Br1 Zn1 N1 C6 166.5(3) . .
C7 N2 C11 C10 -3.6(13) . .
Zn1 N2 C11 C10 175.1(7) . .
C11 N2 C7 C8 3.9(12) . .
Zn1 N2 C7 C8 -174.8(6) . .
N2 C7 C8 C9 -2.2(12) . .
C7 C8 C9 C10 -0.1(12) . .
C7 C8 C9 C6 175.5(7) . 2_654
N2 C11 C10 C9 1.5(15) . .
C8 C9 C10 C11 0.4(14) . .
C6 C9 C10 C11 -175.3(8) 2_654 .
C4 N1 C6 C9 63.0(7) . 6_565
Zn1 N1 C6 C9 -172.1(5) . 6_565
Zn1 O1 C5 O2 -164.6(6) . .
Zn1 O1 C5 C4 12.9(8) . .
C6 N1 C4 C3 -133.1(6) . .
Zn1 N1 C4 C3 103.6(5) . .
C6 N1 C4 C5 100.9(6) . .
Zn1 N1 C4 C5 -22.4(6) . .
O1 C5 C4 N1 6.1(9) . .
O2 C5 C4 N1 -176.1(6) . .
O1 C5 C4 C3 -121.5(7) . .
O2 C5 C4 C3 56.3(8) . .
N1 C4 C3 C1 67.7(8) . .
C5 C4 C3 C1 -167.9(6) . .
N1 C4 C3 C2 -59.6(8) . .
C5 C4 C3 C2 64.8(7) . .
O1 C5 O2 Zn1 -33.6(12) . 4_764
C4 C5 O2 Zn1 148.8(6) . 4_764
